data_7218579
loop_
_publ_author_name
'Saikia, Anil'
'Unnava, Ramanjaneyulu'
'Indukuri, Kiran'
'Sarkar, Sujit'

_publ_section_title
;
 Regioselective one-pot, three-component synthesis of substituted
 2H-indazoles from nitroarylaldehyde, alkyne and amine catalyzed by
 CuBr/Zn(OTf)2 system
;
_journal_name_full 'RSC Adv.'
_journal_paper_doi 10.1039/C4RA10093J
_journal_year 2014
_chemical_formula_sum 'C25 H22 N2 O2'
_chemical_formula_weight 382.45
_chemical_name_systematic
; 
 ? 
;
_space_group_IT_number 19
_symmetry_cell_setting orthorhombic
_symmetry_space_group_name_Hall 'P 2ac 2ab'
_symmetry_space_group_name_H-M 'P 21 21 21'
_atom_sites_solution_hydrogens geom
_atom_sites_solution_primary direct
_atom_sites_solution_secondary difmap
_audit_creation_method SHELXL-97
_cell_angle_alpha 90.00
_cell_angle_beta 90.00
_cell_angle_gamma 90.00
_cell_formula_units_Z 4
_cell_length_a 5.1346(2)
_cell_length_b 15.0120(4)
_cell_length_c 26.4598(7)
_cell_measurement_temperature 296(2)
_cell_volume 2039.54(11)
_computing_structure_refinement 'SHELXL-97 (Sheldrick, 1997)'
_computing_structure_solution 'SHELXS-97 (Sheldrick, 1990)'
_diffrn_ambient_temperature 296(2)
_diffrn_measured_fraction_theta_full 100.00
_diffrn_measured_fraction_theta_max 100.00
_diffrn_radiation_monochromator graphite
_diffrn_radiation_source 'fine-focus sealed tube'
_diffrn_radiation_type MoK\a
_diffrn_radiation_wavelength 0.71073
_diffrn_reflns_av_R_equivalents 0.1192
_diffrn_reflns_av_sigmaI/netI 0.0493
_diffrn_reflns_limit_h_max 4
_diffrn_reflns_limit_h_min -4
_diffrn_reflns_limit_k_max 13
_diffrn_reflns_limit_k_min -13
_diffrn_reflns_limit_l_max 24
_diffrn_reflns_limit_l_min -24
_diffrn_reflns_number 12770
_diffrn_reflns_theta_full 26.48
_diffrn_reflns_theta_max 26.48
_diffrn_reflns_theta_min 1.54
_exptl_absorpt_coefficient_mu 0.080
_exptl_absorpt_correction_T_max 0.962
_exptl_absorpt_correction_T_min 0.942
_exptl_absorpt_correction_type multi-scan
_exptl_absorpt_process_details multi-scan
_exptl_crystal_colour Red
_exptl_crystal_density_diffrn 1.2454
_exptl_crystal_density_method 'not measured'
_exptl_crystal_description block
_exptl_crystal_F_000 808
_exptl_crystal_size_max 0.32
_exptl_crystal_size_mid 0.28
_exptl_crystal_size_min 0.24
_refine_diff_density_max 0.083
_refine_diff_density_min -0.119
_refine_diff_density_rms 0.029
_refine_ls_abs_structure_details 'Flack H D (1983), Acta Cryst. A39, 876-881'
_refine_ls_abs_structure_Flack -0.1(2)
_refine_ls_extinction_method none
_refine_ls_goodness_of_fit_ref 0.747
_refine_ls_hydrogen_treatment none
_refine_ls_matrix_type full
_refine_ls_number_parameters 264
_refine_ls_number_reflns 2471
_refine_ls_number_restraints 0
_refine_ls_restrained_S_all 0.747
_refine_ls_R_factor_all 0.0378
_refine_ls_R_factor_gt 0.0345
_refine_ls_shift/su_max 0.000
_refine_ls_shift/su_mean 0.000
_refine_ls_structure_factor_coef Fsqd
_refine_ls_weighting_details 'calc w=1/[\s^2^(Fo^2^)+(0.1000P)^2^+0.0000P] where P=(Fo^2^+2Fc^2^)/3'
_refine_ls_weighting_scheme calc
_refine_ls_wR_factor_gt 0.0899
_refine_ls_wR_factor_ref 0.0932
_reflns_number_gt 1546
_reflns_number_total 2471
_reflns_threshold_expression >2sigma(I)
_cod_data_source_file c4ra10093j2.cif
_cod_data_source_block 123
_cod_original_sg_symbol_H-M 'P 21 21 21 '
_cod_database_code 7218579

loop_
_symmetry_equiv_pos_as_xyz
'x, y, z'
'-x+1/2, -y, z+1/2'
'-x, y+1/2, -z+1/2'
'x+1/2, -y+1/2, -z'

loop_
_atom_site_label
_atom_site_type_symbol
_atom_site_fract_x
_atom_site_fract_y
_atom_site_fract_z
_atom_site_U_iso_or_equiv
_atom_site_adp_type
_atom_site_occupancy
_atom_site_symmetry_multiplicity
_atom_site_calc_flag
_atom_site_refinement_flags
C6 C 0.1163(6) 0.46178(19) 0.92578(10) 0.0591(8) Uani 1 1 d .
C1 C -0.0767(7) 0.39897(18) 0.91734(11) 0.0585(8) Uani 1 1 d .
C18 C 0.3872(6) 0.54435(17) 0.64375(11) 0.0547(8) Uani 1 1 d .
C2 C -0.1814(6) 0.38881(17) 0.86994(12) 0.0637(8) Uani 1 1 d .
H2 H -0.3128 0.3471 0.8649 0.076 Uiso 1 1 calc R
C19 C 0.5264(7) 0.55785(18) 0.59933(11) 0.0644(8) Uani 1 1 d .
H19 H 0.4910 0.5230 0.5711 0.077 Uiso 1 1 calc R
C23 C 0.4444(7) 0.5984(2) 0.68501(11) 0.0751(9) Uani 1 1 d .
H23 H 0.3531 0.5908 0.7151 0.090 Uiso 1 1 calc R
C10 C -0.3361(6) 0.31319(16) 0.62560(10) 0.0541(7) Uani 1 1 d .
C8 C -0.0900(7) 0.34277(17) 0.75280(10) 0.0721(9) Uani 1 1 d .
H8A H 0.0932 0.3541 0.7466 0.086 Uiso 1 1 calc R
H8B H -0.1024 0.2928 0.7759 0.086 Uiso 1 1 calc R
C12 C -0.6838(7) 0.20114(19) 0.63506(13) 0.0744(9) Uani 1 1 d .
H12 H -0.7808 0.1623 0.6550 0.089 Uiso 1 1 calc R
C5 C 0.2066(7) 0.51275(17) 0.88574(12) 0.0696(9) Uani 1 1 d .
H5 H 0.3384 0.5543 0.8907 0.084 Uiso 1 1 calc R
C20 C 0.7164(7) 0.6225(2) 0.59680(11) 0.0714(9) Uani 1 1 d .
H20 H 0.8091 0.6309 0.5670 0.086 Uiso 1 1 calc R
C7 C -0.2103(7) 0.42416(19) 0.77739(10) 0.0787(10) Uani 1 1 d .
H7A H -0.1799 0.4760 0.7563 0.094 Uiso 1 1 calc R
H7B H -0.3969 0.4158 0.7804 0.094 Uiso 1 1 calc R
C17 C 0.1935(7) 0.4767(2) 0.64759(10) 0.0633(9) Uani 1 1 d .
C9 C -0.1630(6) 0.35441(17) 0.65921(10) 0.0539(7) Uani 1 1 d .
C4 C 0.0981(8) 0.5011(2) 0.83803(12) 0.0742(10) Uani 1 1 d .
H4 H 0.1581 0.5360 0.8114 0.089 Uiso 1 1 calc R
C16 C 0.0298(7) 0.4195(2) 0.65212(10) 0.0603(9) Uani 1 1 d .
C22 C 0.6315(8) 0.6621(2) 0.68198(12) 0.0833(10) Uani 1 1 d .
H22 H 0.6667 0.6976 0.7099 0.100 Uiso 1 1 calc R
C21 C 0.7689(7) 0.67450(19) 0.63820(13) 0.0790(10) Uani 1 1 d .
H21 H 0.8974 0.7181 0.6365 0.095 Uiso 1 1 calc R
C11 C -0.4859(6) 0.25383(18) 0.65591(11) 0.0599(8) Uani 1 1 d .
C15 C -0.3902(7) 0.31868(19) 0.57324(10) 0.0645(8) Uani 1 1 d .
H15 H -0.2966 0.3572 0.5525 0.077 Uiso 1 1 calc R
C13 C -0.7286(7) 0.20895(19) 0.58455(14) 0.0774(9) Uani 1 1 d .
H13 H -0.8602 0.1753 0.5698 0.093 Uiso 1 1 calc R
C3 C -0.0948(7) 0.4398(2) 0.82905(10) 0.0666(9) Uani 1 1 d .
C14 C -0.5804(8) 0.2669(2) 0.55408(11) 0.0737(9) Uani 1 1 d .
H14 H -0.6149 0.2694 0.5196 0.088 Uiso 1 1 calc R
C25 C -0.3412(7) 0.2840(2) 0.95215(11) 0.0864(10) Uani 1 1 d .
H25A H -0.5008 0.3110 0.9411 0.130 Uiso 1 1 calc R
H25B H -0.3702 0.2530 0.9834 0.130 Uiso 1 1 calc R
H25C H -0.2820 0.2426 0.9270 0.130 Uiso 1 1 calc R
C24 C 0.4094(8) 0.5296(2) 0.98493(11) 0.0884(11) Uani 1 1 d .
H24A H 0.5654 0.5112 0.9679 0.133 Uiso 1 1 calc R
H24B H 0.4403 0.5315 1.0207 0.133 Uiso 1 1 calc R
H24C H 0.3594 0.5877 0.9733 0.133 Uiso 1 1 calc R
N2 N -0.4070(6) 0.25776(16) 0.70511(9) 0.0717(7) Uani 1 1 d .
N1 N -0.2150(5) 0.31880(15) 0.70523(9) 0.0627(7) Uani 1 1 d .
O2 O -0.1496(5) 0.35096(13) 0.95943(7) 0.0790(6) Uani 1 1 d .
O1 O 0.2069(5) 0.46808(14) 0.97448(8) 0.0823(7) Uani 1 1 d .

loop_
_atom_site_aniso_label
_atom_site_aniso_U_11
_atom_site_aniso_U_22
_atom_site_aniso_U_33
_atom_site_aniso_U_23
_atom_site_aniso_U_13
_atom_site_aniso_U_12
C6 0.068(2) 0.0576(19) 0.052(2) -0.0079(15) -0.0010(17) 0.001(2)
C1 0.067(2) 0.0536(18) 0.055(2) -0.0011(16) 0.0040(18) 0.0007(19)
C18 0.0545(19) 0.0496(18) 0.060(2) 0.0024(15) -0.0033(17) -0.0040(18)
C2 0.068(2) 0.0600(18) 0.063(2) -0.0070(16) -0.0079(18) 0.0049(19)
C19 0.073(2) 0.0560(19) 0.064(2) -0.0021(15) -0.0034(19) 0.0029(19)
C23 0.083(2) 0.080(2) 0.062(2) -0.0052(19) 0.0062(18) -0.009(2)
C10 0.0573(18) 0.0465(17) 0.059(2) -0.0040(16) 0.0089(18) 0.0094(17)
C8 0.084(2) 0.078(2) 0.0539(18) 0.0018(16) -0.0137(18) 0.0103(19)
C12 0.072(2) 0.0611(19) 0.090(3) -0.0040(17) 0.008(2) -0.004(2)
C5 0.077(2) 0.0626(18) 0.070(2) -0.0020(17) 0.005(2) -0.0105(18)
C20 0.081(2) 0.0660(19) 0.067(2) 0.0097(18) 0.0087(18) 0.002(2)
C7 0.095(3) 0.081(2) 0.0604(19) -0.0040(15) -0.0088(18) 0.019(2)
C17 0.069(2) 0.060(2) 0.0610(19) -0.0037(16) -0.0033(17) 0.006(2)
C9 0.058(2) 0.0477(17) 0.056(2) -0.0022(16) 0.0027(17) -0.0021(19)
C4 0.093(3) 0.068(2) 0.062(2) 0.0074(16) 0.014(2) 0.010(2)
C16 0.065(2) 0.058(2) 0.0581(18) -0.0045(16) -0.0015(17) 0.005(2)
C22 0.093(3) 0.079(2) 0.078(2) -0.0147(18) -0.002(2) -0.020(2)
C21 0.078(2) 0.068(2) 0.091(3) 0.002(2) 0.002(2) -0.014(2)
C11 0.061(2) 0.0545(18) 0.064(2) -0.0042(18) 0.0005(19) -0.0005(19)
C15 0.076(2) 0.0621(19) 0.055(2) -0.0051(15) 0.0066(17) 0.000(2)
C13 0.070(2) 0.068(2) 0.094(3) -0.0214(19) -0.004(2) -0.003(2)
C3 0.082(2) 0.0603(19) 0.057(2) -0.0014(17) -0.0010(18) 0.015(2)
C14 0.082(2) 0.073(2) 0.0658(19) -0.0155(18) -0.008(2) 0.005(2)
C25 0.089(3) 0.081(2) 0.088(2) 0.0103(18) -0.002(2) -0.024(2)
C24 0.096(3) 0.086(2) 0.083(2) -0.0158(16) -0.013(2) -0.026(3)
N2 0.079(2) 0.0684(17) 0.0675(19) 0.0071(13) 0.0037(15) -0.0051(17)
N1 0.0702(17) 0.0665(15) 0.0514(17) 0.0027(13) -0.0032(14) -0.0025(16)
O2 0.0904(16) 0.0824(14) 0.0643(13) 0.0103(11) -0.0100(12) -0.0253(15)
O1 0.0937(17) 0.0874(14) 0.0658(15) -0.0029(10) -0.0074(13) -0.0275(15)

loop_
_atom_type_symbol
_atom_type_description
_atom_type_scat_dispersion_real
_atom_type_scat_dispersion_imag
_atom_type_scat_source
C C 0.0033 0.0016 'International Tables Vol C Tables 4.2.6.8 and 6.1.1.4'
H H 0.0000 0.0000 'International Tables Vol C Tables 4.2.6.8 and 6.1.1.4'
N N 0.0061 0.0033 'International Tables Vol C Tables 4.2.6.8 and 6.1.1.4'
O O 0.0106 0.0060 'International Tables Vol C Tables 4.2.6.8 and 6.1.1.4'

loop_
_geom_angle_atom_site_label_1
_geom_angle_atom_site_label_2
_geom_angle_atom_site_label_3
_geom_angle
O1 C6 C1 116.1(3)
O1 C6 C5 124.4(3)
C1 C6 C5 119.4(3)
C2 C1 O2 125.0(3)
C2 C1 C6 120.2(3)
O2 C1 C6 114.8(3)
C19 C18 C23 118.0(3)
C19 C18 C17 121.5(3)
C23 C18 C17 120.4(3)
C1 C2 C3 121.4(3)
C20 C19 C18 120.5(3)
C22 C23 C18 120.9(3)
C9 C10 C15 136.0(3)
C9 C10 C11 105.2(2)
C15 C10 C11 118.8(3)
N1 C8 C7 113.0(2)
C13 C12 C11 117.4(3)
C6 C5 C4 119.4(3)
C21 C20 C19 120.1(3)
C3 C7 C8 110.8(3)
C16 C17 C18 178.4(3)
N1 C9 C10 105.7(2)
N1 C9 C16 122.2(3)
C10 C9 C16 132.1(3)
C3 C4 C5 122.0(3)
C17 C16 C9 177.8(3)
C23 C22 C21 120.7(3)
C22 C21 C20 119.8(3)
N2 C11 C12 128.0(3)
N2 C11 C10 110.5(3)
C12 C11 C10 121.5(3)
C14 C15 C10 118.5(3)
C12 C13 C14 121.6(3)
C4 C3 C2 117.6(3)
C4 C3 C7 123.0(3)
C2 C3 C7 119.4(3)
C15 C14 C13 122.2(3)
N1 N2 C11 104.4(2)
N2 N1 C9 114.2(2)
N2 N1 C8 119.5(2)
C9 N1 C8 126.2(3)
C1 O2 C25 116.7(2)
C6 O1 C24 118.4(2)

loop_
_geom_bond_atom_site_label_1
_geom_bond_atom_site_label_2
_geom_bond_distance
C6 O1 1.373(3)
C6 C1 1.386(4)
C6 C5 1.387(4)
C1 C2 1.373(4)
C1 O2 1.378(3)
C18 C19 1.390(4)
C18 C23 1.391(4)
C18 C17 1.425(5)
C2 C3 1.398(4)
C19 C20 1.377(4)
C23 C22 1.358(4)
C10 C9 1.401(4)
C10 C15 1.415(4)
C10 C11 1.424(4)
C8 N1 1.458(3)
C8 C7 1.516(4)
C12 C13 1.361(4)
C12 C11 1.401(4)
C5 C4 1.391(4)
C20 C21 1.372(4)
C7 C3 1.508(4)
C17 C16 1.207(5)
C9 N1 1.356(3)
C9 C16 1.404(4)
C4 C3 1.373(4)
C22 C21 1.369(4)
C11 N2 1.364(3)
C15 C14 1.348(4)
C13 C14 1.409(4)
C25 O2 1.420(4)
C24 O1 1.418(4)
N2 N1 1.346(3)
